data_2310159
loop_
_publ_author_name
'Fujiyama, Shinjiro'
'Yoza, Kenji'
'Kamiya, Natsumi'
'Nishi, Koji'
'Yokomori, Yoshinobu'

_publ_section_title
;
 Entrance and diffusion pathway of CO2 and dimethyl ether in silicalite-1
 zeolite channels as determined by single-crystal XRD structural analysis
;
_journal_coden_ASTM ACSBDA
_journal_coeditor_code BP5072
_journal_issue 1
_journal_name_full
;
 Acta Crystallographica, Section B: Structural Science, Crystal
 Engineering and Materials
;
_journal_page_first 112
_journal_page_last 118
_journal_paper_doi 10.1107/S2052520615000256
_journal_volume 71
_journal_year 2015
_chemical_formula_sum 'C1.1 O48.5 Si24'
_chemical_formula_weight 1463.65
_chemical_name_systematic ?
_space_group_IT_number 14
_symmetry_cell_setting monoclinic
_symmetry_space_group_name_Hall '-P 2yn'
_symmetry_space_group_name_H-M 'P 1 21/n 1'
_atom_sites_solution_hydrogens none
_atom_sites_solution_primary direct
_atom_sites_solution_secondary difmap
_audit_creation_method SHELXL-97
_cell_angle_alpha 90.00
_cell_angle_beta 90.020(2)
_cell_angle_gamma 90.00
_cell_formula_units_Z 4
_cell_length_a 13.386(2)
_cell_length_b 20.106(3)
_cell_length_c 19.881(3)
_cell_measurement_temperature 296(2)
_cell_volume 5350.8(14)
_computing_cell_refinement 'Bruker XSCANS'
_computing_data_collection 'Bruker XSCANS'
_computing_data_reduction 'Bruker SHELXTL'
_computing_molecular_graphics 'Bruker SHELXTL'
_computing_publication_material 'Bruker SHELXTL'
_computing_structure_refinement 'SHELXL-97 (Sheldrick, 1997)'
_computing_structure_solution 'SHELXS-97 (Sheldrick, 1990)'
_diffrn_ambient_temperature 296(2)
_diffrn_measured_fraction_theta_full 0.941
_diffrn_measured_fraction_theta_max 0.941
_diffrn_measurement_device_type 'Bruker P4'
_diffrn_measurement_method '\w scans'
_diffrn_radiation_monochromator graphite
_diffrn_radiation_source 'fine-focus sealed tube'
_diffrn_radiation_type MoK\a
_diffrn_radiation_wavelength 0.71073
_diffrn_reflns_av_R_equivalents 0.1133
_diffrn_reflns_av_sigmaI/netI 0.1617
_diffrn_reflns_limit_h_max 17
_diffrn_reflns_limit_h_min -17
_diffrn_reflns_limit_k_max 27
_diffrn_reflns_limit_k_min -25
_diffrn_reflns_limit_l_max 26
_diffrn_reflns_limit_l_min -26
_diffrn_reflns_number 61647
_diffrn_reflns_theta_full 28.65
_diffrn_reflns_theta_max 28.65
_diffrn_reflns_theta_min 1.02
_exptl_absorpt_coefficient_mu 0.682
_exptl_absorpt_correction_T_max 0.9621
_exptl_absorpt_correction_T_min 0.8605
_exptl_absorpt_correction_type analytical
_exptl_crystal_colour colorless
_exptl_crystal_density_diffrn 1.855
_exptl_crystal_description 'coffin shaped'
_exptl_crystal_F_000 2960
_exptl_crystal_size_max 0.23
_exptl_crystal_size_mid 0.08
_exptl_crystal_size_min 0.06
_refine_diff_density_max 0.896
_refine_diff_density_min -0.689
_refine_ls_extinction_method none
_refine_ls_goodness_of_fit_ref 0.822
_refine_ls_hydrogen_treatment none
_refine_ls_matrix_type full
_refine_ls_number_parameters 660
_refine_ls_number_reflns 12821
_refine_ls_number_restraints 2
_refine_ls_restrained_S_all 0.822
_refine_ls_R_factor_all 0.1431
_refine_ls_R_factor_gt 0.0554
_refine_ls_shift/su_max 0.001
_refine_ls_shift/su_mean 0.000
_refine_ls_structure_factor_coef Fsqd
_refine_ls_weighting_details 'calc w=1/[\s^2^(Fo^2^)+(0.0510P)^2^+0.0000P] where P=(Fo^2^+2Fc^2^)/3'
_refine_ls_weighting_scheme calc
_refine_ls_wR_factor_gt 0.1291
_refine_ls_wR_factor_ref 0.1478
_reflns_number_gt 5131
_reflns_number_total 12821
_reflns_threshold_expression >2sigma(I)
_cod_data_source_file bp5072sup1.cif
_cod_data_source_block sin12h3_twin_f_dme
_cod_depositor_comments
;
The following automatic conversions were performed:

'_symmetry_cell_setting' value 'Monoclinic' changed to 'monoclinic'
according to
/usr/data/users/saulius/crontab/automatic-downloads/rss-feeds/IUCr/lib/dictionaries/cif_core.dic
dictionary named 'cif_core.dic' version 2.4.2 from 2011-04-26.

'_exptl_absorpt_correction_type' value 'Analytical' changed to
'analytical' according to
/usr/data/users/saulius/crontab/automatic-downloads/rss-feeds/IUCr/lib/dictionaries/cif_core.dic
dictionary named 'cif_core.dic' version 2.4.2 from 2011-04-26.

Automatic conversion script
Id: cif_fix_values 3008 2015-01-20 13:52:24Z robertas 
;
_cod_original_sg_symbol_H-M P2(1)/n
_cod_database_code 2310159
_cod_database_fobs_code 2310159

loop_
_symmetry_equiv_pos_as_xyz
'x, y, z'
'-x+1/2, y+1/2, -z+1/2'
'-x, -y, -z'
'x-1/2, -y-1/2, z-1/2'

loop_
_atom_site_type_symbol
_atom_site_label
_atom_site_fract_x
_atom_site_fract_y
_atom_site_fract_z
_atom_site_U_iso_or_equiv
_atom_site_adp_type
_atom_site_calc_flag
_atom_site_refinement_flags
_atom_site_occupancy
_atom_site_symmetry_multiplicity
_atom_site_disorder_assembly
_atom_site_disorder_group
C C301 0.665(4) 0.2321(16) 0.259(4) 0.35(3) Uiso d PGU 0.537(15) 1 A 1
C C302 0.641(5) 0.3463(17) 0.265(4) 0.43(4) Uiso d PGU 0.537(15) 1 A 1
O O303 0.610(3) 0.287(2) 0.235(3) 0.45(3) Uiso d PGU 0.537(15) 1 A 1
Si Si1 0.32420(19) 0.42060(11) -0.05615(14) 0.0167(5) Uani d . 1 1 . .
Si Si2 0.1694(2) 0.31214(13) -0.03041(12) 0.0197(6) Uani d . 1 1 . .
Si Si3 -0.04836(19) 0.27962(12) -0.06255(14) 0.0190(6) Uani d . 1 1 . .
Si Si4 -0.03457(19) 0.12352(12) -0.06310(13) 0.0177(6) Uani d . 1 1 . .
Si Si5 0.1783(2) 0.07558(11) -0.02785(12) 0.0150(6) Uani d . 1 1 . .
Si Si6 0.31690(19) 0.19356(12) -0.05585(14) 0.0180(5) Uani d . 1 1 . .
Si Si7 0.3209(2) 0.42465(12) 0.17134(13) 0.0163(6) Uani d . 1 1 . .
Si Si8 0.17687(19) 0.31063(13) 0.12709(12) 0.0178(5) Uani d . 1 1 . .
Si Si9 -0.03436(19) 0.27338(12) 0.17549(12) 0.0158(6) Uani d . 1 1 . .
Si Si10 -0.0318(2) 0.11951(12) 0.17566(12) 0.0177(6) Uani d . 1 1 . .
Si Si11 0.1779(2) 0.07110(11) 0.12960(13) 0.0178(6) Uani d . 1 1 . .
Si Si12 0.3163(2) 0.18962(13) 0.16691(12) 0.0171(5) Uani d . 1 1 . .
Si Si13 0.33533(19) 0.42734(11) 0.55756(15) 0.0162(6) Uani d . 1 1 . .
Si Si14 0.1895(2) 0.31124(13) 0.52761(12) 0.0181(6) Uani d . 1 1 . .
Si Si15 -0.02898(18) 0.27759(12) 0.56141(13) 0.0168(6) Uani d . 1 1 . .
Si Si16 -0.03224(19) 0.12196(12) 0.56379(14) 0.0175(6) Uani d . 1 1 . .
Si Si17 0.1808(2) 0.07054(12) 0.52774(12) 0.0165(6) Uani d . 1 1 . .
Si Si18 0.31994(19) 0.18678(11) 0.56219(13) 0.0175(6) Uani d . 1 1 . .
Si Si19 0.3173(2) 0.42371(12) 0.32771(12) 0.0172(6) Uani d . 1 1 . .
Si Si20 0.17275(19) 0.31183(12) 0.36929(13) 0.0178(5) Uani d . 1 1 . .
Si Si21 -0.0416(2) 0.27348(13) 0.33081(13) 0.0189(6) Uani d . 1 1 . .
Si Si22 -0.0357(2) 0.11874(13) 0.32930(13) 0.0187(6) Uani d . 1 1 . .
Si Si23 0.1790(2) 0.07196(11) 0.36961(13) 0.0161(6) Uani d . 1 1 . .
Si Si24 0.30240(19) 0.19251(12) 0.32102(11) 0.0178(6) Uani d . 1 1 . .
O O1 0.2265(5) 0.3756(3) -0.0581(4) 0.0374(17) Uani d . 1 1 . .
O O2 0.0611(4) 0.3103(3) -0.0646(3) 0.0275(15) Uani d . 1 1 . .
O O3 -0.0439(5) 0.2020(3) -0.0507(4) 0.0456(18) Uani d . 1 1 . .
O O4 0.0796(4) 0.1033(3) -0.0659(3) 0.0292(16) Uani d . 1 1 . .
O O5 0.2731(4) 0.1199(3) -0.0463(3) 0.0293(16) Uani d . 1 1 . .
O O6 0.2296(5) 0.2466(3) -0.0483(4) 0.0400(18) Uani d . 1 1 . .
O O7 0.2317(5) 0.3756(3) 0.1547(3) 0.038(2) Uani d . 1 1 . .
O O8 0.0718(4) 0.3050(3) 0.1647(3) 0.0352(17) Uani d . 1 1 . .
O O9 -0.0315(5) 0.1963(3) 0.1559(3) 0.0310(17) Uani d . 1 1 . .
O O10 0.0783(5) 0.0900(3) 0.1682(3) 0.0330(17) Uani d . 1 1 . .
O O11 0.2653(5) 0.1200(3) 0.1515(3) 0.0349(19) Uani d . 1 1 . .
O O12 0.2429(5) 0.2470(3) 0.1404(3) 0.0395(19) Uani d . 1 1 . .
O O13 0.1594(5) 0.3169(3) 0.0484(3) 0.050(2) Uani d . 1 1 . .
O O14 0.1592(4) 0.0774(3) 0.0506(3) 0.0324(16) Uani d . 1 1 . .
O O15 0.3802(5) 0.4147(3) -0.1257(3) 0.0367(19) Uani d . 1 1 . .
O O16 0.3941(6) 0.3963(3) 0.0043(3) 0.047(2) Uani d . 1 1 . .
O O17 0.4191(5) 0.4009(3) 0.1335(3) 0.0329(18) Uani d . 1 1 . .
O O18 0.3642(4) 0.1990(3) -0.1297(3) 0.0285(15) Uani d . 1 1 . .
O O19 0.4033(5) 0.2067(3) -0.0019(3) 0.0364(18) Uani d . 1 1 . .
O O20 0.4206(4) 0.1953(3) 0.1290(3) 0.0273(15) Uani d . 1 1 . .
O O21 0.2043(5) 0.0023(2) -0.0521(3) 0.0263(15) Uani d . 1 1 . .
O O22 0.2093(5) -0.0033(3) 0.1481(3) 0.0295(17) Uani d . 1 1 . .
O O23 0.3443(4) 0.4233(2) 0.2503(4) 0.0335(13) Uani d . 1 1 . .
O O24 0.3391(4) 0.1975(2) 0.2451(3) 0.0311(13) Uani d . 1 1 . .
O O25 -0.0638(4) 0.2832(2) 0.2524(3) 0.0271(13) Uani d . 1 1 . .
O O26 -0.0663(3) 0.1095(2) 0.2522(3) 0.0251(12) Uani d . 1 1 . .
O O27 0.2436(5) 0.3775(3) 0.5540(4) 0.0402(18) Uani d . 1 1 . .
O O28 0.0774(4) 0.3131(3) 0.5548(3) 0.0315(15) Uani d . 1 1 . .
O O29 -0.0137(5) 0.1990(3) 0.5665(3) 0.0405(18) Uani d . 1 1 . .
O O30 0.0694(4) 0.0835(3) 0.5547(4) 0.0328(16) Uani d . 1 1 . .
O O31 0.2583(5) 0.1194(3) 0.5641(3) 0.0294(16) Uani d . 1 1 . .
O O32 0.2457(5) 0.2487(3) 0.5593(3) 0.0374(17) Uani d . 1 1 . .
O O33 0.2230(5) 0.3780(3) 0.3411(3) 0.0306(18) Uani d . 1 1 . .
O O34 0.0561(4) 0.3138(3) 0.3541(3) 0.0253(15) Uani d . 1 1 . .
O O35 -0.0235(5) 0.1960(3) 0.3479(3) 0.0298(17) Uani d . 1 1 . .
O O36 0.0690(5) 0.0844(3) 0.3437(3) 0.043(2) Uani d . 1 1 . .
O O37 0.2560(6) 0.1217(3) 0.3328(3) 0.039(2) Uani d . 1 1 . .
O O38 0.2206(5) 0.2476(3) 0.3336(3) 0.0385(18) Uani d . 1 1 . .
O O39 0.1927(5) 0.3057(4) 0.4481(3) 0.0531(19) Uani d . 1 1 . .
O O40 0.1831(5) 0.0840(3) 0.4486(3) 0.0359(16) Uani d . 1 1 . .
O O41 0.3912(5) 0.4191(3) 0.6283(3) 0.0350(18) Uani d . 1 1 . .
O O42 0.4129(5) 0.4129(3) 0.4992(3) 0.0336(17) Uani d . 1 1 . .
O O43 0.4122(5) 0.3964(3) 0.3678(3) 0.0314(17) Uani d . 1 1 . .
O O44 0.3852(4) 0.1893(3) 0.6295(3) 0.0285(15) Uani d . 1 1 . .
O O45 0.3912(5) 0.1865(3) 0.4977(3) 0.0364(18) Uani d . 1 1 . .
O O46 -0.1017(5) 0.2957(3) -0.1317(3) 0.0382(18) Uani d . 1 1 . .
O O47 0.2089(5) -0.0051(3) 0.5438(3) 0.0248(16) Uani d . 1 1 . .
O O48 0.2111(5) -0.0021(3) 0.3518(3) 0.0307(17) Uani d . 1 1 . .

loop_
_atom_site_aniso_label
_atom_site_aniso_U_11
_atom_site_aniso_U_22
_atom_site_aniso_U_33
_atom_site_aniso_U_12
_atom_site_aniso_U_13
_atom_site_aniso_U_23
Si1 0.0265(14) 0.0110(11) 0.0126(12) 0.0020(10) 0.0028(13) -0.0007(11)
Si2 0.0284(15) 0.0131(13) 0.0174(12) -0.0017(12) 0.0032(11) -0.0015(11)
Si3 0.0269(14) 0.0150(12) 0.0151(14) 0.0007(10) -0.0007(12) -0.0034(11)
Si4 0.0213(14) 0.0159(13) 0.0158(14) -0.0023(11) 0.0005(13) 0.0019(12)
Si5 0.0204(15) 0.0112(13) 0.0134(13) -0.0015(11) 0.0014(12) -0.0011(10)
Si6 0.0247(13) 0.0153(12) 0.0139(11) -0.0069(12) 0.0035(12) 0.0010(12)
Si7 0.0199(14) 0.0153(13) 0.0136(14) -0.0021(12) 0.0038(13) -0.0034(11)
Si8 0.0190(13) 0.0191(13) 0.0153(12) -0.0012(12) 0.0001(12) -0.0004(12)
Si9 0.0219(15) 0.0156(13) 0.0098(13) 0.0014(11) 0.0023(11) 0.0020(10)
Si10 0.0271(16) 0.0171(14) 0.0091(13) -0.0008(11) 0.0020(12) -0.0026(11)
Si11 0.0260(15) 0.0138(13) 0.0136(13) -0.0004(11) 0.0063(13) -0.0015(11)
Si12 0.0231(13) 0.0161(12) 0.0121(11) -0.0002(12) 0.0034(10) 0.0007(11)
Si13 0.0251(15) 0.0099(11) 0.0135(12) 0.0006(10) 0.0023(12) -0.0001(11)
Si14 0.0227(14) 0.0164(13) 0.0153(12) -0.0012(12) 0.0033(10) 0.0015(11)
Si15 0.0219(14) 0.0162(12) 0.0124(13) -0.0002(10) 0.0038(12) -0.0017(11)
Si16 0.0219(14) 0.0142(13) 0.0164(14) 0.0015(11) 0.0021(13) 0.0019(12)
Si17 0.0235(15) 0.0101(13) 0.0157(13) -0.0021(11) 0.0014(12) 0.0021(10)
Si18 0.0243(14) 0.0140(12) 0.0141(12) -0.0025(11) -0.0006(11) 0.0017(11)
Si19 0.0280(16) 0.0126(13) 0.0109(13) -0.0011(12) 0.0016(13) -0.0004(10)
Si20 0.0244(14) 0.0139(12) 0.0151(12) -0.0024(12) 0.0029(12) -0.0016(12)
Si21 0.0250(15) 0.0177(14) 0.0141(14) -0.0002(11) 0.0025(12) -0.0018(11)
Si22 0.0254(15) 0.0169(14) 0.0139(14) 0.0001(12) 0.0020(13) -0.0001(11)
Si23 0.0264(15) 0.0088(12) 0.0130(13) 0.0005(11) 0.0018(13) -0.0002(11)
Si24 0.0265(14) 0.0135(12) 0.0134(12) -0.0021(12) 0.0034(10) -0.0025(10)
O1 0.043(4) 0.017(3) 0.052(4) -0.013(3) 0.000(4) 0.009(4)
O2 0.015(3) 0.028(4) 0.039(4) -0.007(3) 0.000(3) 0.001(3)
O3 0.070(5) 0.009(3) 0.058(4) 0.000(3) 0.005(4) -0.007(4)
O4 0.017(3) 0.046(4) 0.025(4) 0.007(3) 0.003(3) 0.006(3)
O5 0.022(3) 0.018(3) 0.049(4) -0.011(3) 0.006(3) 0.006(3)
O6 0.030(4) 0.019(3) 0.070(5) 0.010(3) 0.019(4) -0.006(4)
O7 0.034(4) 0.030(4) 0.049(5) -0.017(3) 0.002(4) -0.016(3)
O8 0.021(4) 0.042(4) 0.042(4) -0.009(4) 0.020(3) -0.005(3)
O9 0.054(5) 0.015(3) 0.023(3) 0.005(3) 0.000(3) 0.000(3)
O10 0.028(4) 0.046(4) 0.025(4) 0.019(3) 0.016(3) 0.008(3)
O11 0.037(4) 0.021(4) 0.047(5) -0.005(3) -0.013(3) -0.012(3)
O12 0.044(4) 0.028(4) 0.047(4) 0.022(3) -0.005(4) 0.000(3)
O13 0.069(5) 0.063(5) 0.017(3) 0.004(4) -0.004(4) -0.004(4)
O14 0.040(4) 0.041(4) 0.015(3) 0.006(3) 0.003(3) -0.004(3)
O15 0.057(5) 0.041(4) 0.012(4) 0.017(4) 0.017(4) -0.001(3)
O16 0.051(5) 0.066(5) 0.025(4) 0.024(4) -0.021(4) 0.003(4)
O17 0.026(4) 0.049(5) 0.024(4) 0.005(3) 0.014(4) -0.006(4)
O18 0.023(3) 0.046(4) 0.016(3) -0.009(3) 0.007(3) 0.001(3)
O19 0.040(4) 0.053(5) 0.017(3) -0.016(4) -0.010(3) -0.004(3)
O20 0.020(3) 0.041(4) 0.021(3) 0.000(3) 0.008(3) 0.009(3)
O21 0.034(4) 0.015(3) 0.031(3) -0.006(3) 0.010(4) -0.006(3)
O22 0.033(4) 0.014(3) 0.041(4) -0.001(3) 0.000(4) 0.005(3)
O23 0.047(4) 0.045(3) 0.008(2) 0.001(3) 0.003(4) -0.002(4)
O24 0.042(3) 0.038(3) 0.013(3) -0.014(3) 0.005(3) -0.003(4)
O25 0.035(3) 0.028(3) 0.018(3) 0.006(2) 0.005(4) 0.007(3)
O26 0.028(3) 0.033(3) 0.015(3) -0.004(2) 0.008(4) -0.003(4)
O27 0.036(4) 0.022(4) 0.063(5) -0.016(3) 0.004(4) -0.004(4)
O28 0.018(3) 0.029(4) 0.047(4) -0.002(3) 0.008(3) -0.009(4)
O29 0.060(5) 0.014(3) 0.047(4) -0.001(3) 0.008(4) 0.000(3)
O30 0.017(3) 0.030(3) 0.052(4) 0.010(3) 0.015(4) 0.002(4)
O31 0.046(4) 0.021(3) 0.021(4) -0.015(3) -0.009(3) 0.004(3)
O32 0.042(4) 0.022(3) 0.048(4) 0.015(3) 0.011(4) 0.015(3)
O33 0.027(4) 0.013(3) 0.052(5) -0.006(3) 0.009(3) 0.004(3)
O34 0.019(3) 0.022(3) 0.035(4) -0.004(3) -0.005(3) -0.003(3)
O35 0.052(5) 0.012(3) 0.026(3) -0.003(3) -0.013(3) -0.001(3)
O36 0.038(5) 0.042(4) 0.050(5) 0.022(4) -0.014(4) -0.009(4)
O37 0.063(5) 0.023(4) 0.030(4) -0.006(4) 0.019(4) -0.002(3)
O38 0.049(5) 0.020(3) 0.046(4) 0.011(3) 0.015(4) -0.008(3)
O39 0.044(4) 0.100(5) 0.015(3) -0.007(4) 0.006(3) 0.000(4)
O40 0.064(5) 0.025(3) 0.018(3) -0.015(3) 0.003(4) 0.000(3)
O41 0.052(5) 0.032(4) 0.021(4) 0.016(4) -0.013(4) -0.002(3)
O42 0.031(4) 0.041(4) 0.029(4) 0.008(3) 0.011(3) -0.007(3)
O43 0.031(4) 0.047(4) 0.016(3) 0.010(3) -0.004(4) 0.007(3)
O44 0.031(4) 0.030(3) 0.024(3) -0.012(3) -0.017(3) -0.003(3)
O45 0.043(4) 0.036(4) 0.031(4) -0.009(4) 0.017(3) 0.002(3)
O46 0.030(4) 0.065(5) 0.020(3) 0.010(4) -0.011(3) 0.007(4)
O47 0.030(4) 0.011(3) 0.033(4) 0.002(3) 0.007(3) 0.009(3)
O48 0.029(4) 0.016(3) 0.048(5) 0.001(3) -0.002(4) -0.008(3)

loop_
_atom_type_symbol
_atom_type_description
_atom_type_scat_dispersion_real
_atom_type_scat_dispersion_imag
_atom_type_scat_source
C C 0.0033 0.0016 'International Tables Vol C Tables 4.2.6.8 and 6.1.1.4'
H H 0.0000 0.0000 'International Tables Vol C Tables 4.2.6.8 and 6.1.1.4'
O O 0.0106 0.0060 'International Tables Vol C Tables 4.2.6.8 and 6.1.1.4'
Si Si 0.0817 0.0704 'International Tables Vol C Tables 4.2.6.8 and 6.1.1.4'

loop_
_geom_angle_atom_site_label_1
_geom_angle_atom_site_label_2
_geom_angle_atom_site_label_3
_geom_angle_site_symmetry_1
_geom_angle_site_symmetry_3
_geom_angle
C302 O303 C301 . . 111.6
O47 Si1 O15 2 . 109.9(4)
O47 Si1 O1 2 . 108.1(4)
O15 Si1 O1 . . 109.1(4)
O47 Si1 O16 2 . 109.7(4)
O15 Si1 O16 . . 110.9(4)
O1 Si1 O16 . . 109.0(4)
O13 Si2 O6 . . 108.5(4)
O13 Si2 O1 . . 109.7(4)
O6 Si2 O1 . . 110.2(4)
O13 Si2 O2 . . 110.3(4)
O6 Si2 O2 . . 110.2(4)
O1 Si2 O2 . . 107.9(4)
O3 Si3 O46 . . 110.4(4)
O3 Si3 O2 . . 110.6(4)
O46 Si3 O2 . . 108.2(4)
O3 Si3 O45 . 4_565 109.2(4)
O46 Si3 O45 . 4_565 109.6(4)
O2 Si3 O45 . 4_565 108.7(4)
O4 Si4 O43 . 4_565 109.6(4)
O4 Si4 O42 . 4_565 109.5(4)
O43 Si4 O42 4_565 4_565 110.7(4)
O4 Si4 O3 . . 109.5(4)
O43 Si4 O3 4_565 . 110.2(4)
O42 Si4 O3 4_565 . 107.3(4)
O14 Si5 O21 . . 110.9(3)
O14 Si5 O5 . . 110.1(4)
O21 Si5 O5 . . 105.9(3)
O14 Si5 O4 . . 108.7(3)
O21 Si5 O4 . . 110.9(4)
O5 Si5 O4 . . 110.4(3)
O6 Si6 O19 . . 111.0(4)
O6 Si6 O18 . . 109.3(4)
O19 Si6 O18 . . 108.5(4)
O6 Si6 O5 . . 109.9(4)
O19 Si6 O5 . . 109.7(4)
O18 Si6 O5 . . 108.4(4)
O7 Si7 O17 . . 109.7(4)
O7 Si7 O23 . . 110.0(3)
O17 Si7 O23 . . 107.3(3)
O7 Si7 O48 . 2 108.1(4)
O17 Si7 O48 . 2 111.2(4)
O23 Si7 O48 . 2 110.5(3)
O12 Si8 O13 . . 108.2(4)
O12 Si8 O7 . . 110.4(4)
O13 Si8 O7 . . 110.0(4)
O12 Si8 O8 . . 110.9(4)
O13 Si8 O8 . . 109.8(4)
O7 Si8 O8 . . 107.6(4)
O8 Si9 O25 . . 107.7(3)
O8 Si9 O9 . . 109.7(4)
O25 Si9 O9 . . 111.1(3)
O8 Si9 O44 . 4_565 110.0(4)
O25 Si9 O44 . 4_565 108.9(3)
O9 Si9 O44 . 4_565 109.4(4)
O9 Si10 O10 . . 109.6(4)
O9 Si10 O41 . 4_565 109.2(4)
O10 Si10 O41 . 4_565 111.1(4)
O9 Si10 O26 . . 110.8(3)
O10 Si10 O26 . . 107.9(3)
O41 Si10 O26 4_565 . 108.2(3)
O10 Si11 O11 . . 109.8(4)
O10 Si11 O14 . . 109.0(4)
O11 Si11 O14 . . 109.6(4)
O10 Si11 O22 . . 109.5(4)
O11 Si11 O22 . . 108.9(4)
O14 Si11 O22 . . 110.0(3)
O11 Si12 O20 . . 110.4(4)
O11 Si12 O24 . . 111.0(3)
O20 Si12 O24 . . 106.7(3)
O11 Si12 O12 . . 108.0(4)
O20 Si12 O12 . . 109.2(3)
O24 Si12 O12 . . 111.5(3)
O42 Si13 O27 . . 111.0(4)
O42 Si13 O41 . . 108.6(4)
O27 Si13 O41 . . 109.5(4)
O42 Si13 O21 . 2 109.9(4)
O27 Si13 O21 . 2 109.6(4)
O41 Si13 O21 . 2 108.2(4)
O39 Si14 O28 . . 111.4(4)
O39 Si14 O32 . . 109.0(4)
O28 Si14 O32 . . 109.1(4)
O39 Si14 O27 . . 111.8(4)
O28 Si14 O27 . . 107.1(4)
O32 Si14 O27 . . 108.2(4)
O19 Si15 O29 4_566 . 108.7(4)
O19 Si15 O28 4_566 . 110.8(4)
O29 Si15 O28 . . 109.5(3)
O19 Si15 O20 4_566 4_566 111.0(3)
O29 Si15 O20 . 4_566 109.8(4)
O28 Si15 O20 . 4_566 107.1(3)
O29 Si16 O30 . . 110.6(3)
O29 Si16 O16 . 4_566 110.7(4)
O30 Si16 O16 . 4_566 109.8(4)
O29 Si16 O17 . 4_566 108.6(4)
O30 Si16 O17 . 4_566 108.1(4)
O16 Si16 O17 4_566 4_566 109.1(4)
O40 Si17 O47 . . 110.7(3)
O40 Si17 O31 . . 109.1(3)
O47 Si17 O31 . . 109.9(4)
O40 Si17 O30 . . 108.6(4)
O47 Si17 O30 . . 107.9(3)
O31 Si17 O30 . . 110.5(4)
O31 Si18 O32 . . 110.1(4)
O31 Si18 O44 . . 106.9(3)
O32 Si18 O44 . . 110.2(4)
O31 Si18 O45 . . 109.1(4)
O32 Si18 O45 . . 110.3(4)
O44 Si18 O45 . . 110.2(4)
O23 Si19 O33 . . 110.1(3)
O23 Si19 O22 . 2 110.6(3)
O33 Si19 O22 . 2 107.9(4)
O23 Si19 O43 . . 107.5(3)
O33 Si19 O43 . . 110.5(4)
O22 Si19 O43 2 . 110.2(4)
O34 Si20 O39 . . 110.6(3)
O34 Si20 O33 . . 109.1(4)
O39 Si20 O33 . . 109.8(4)
O34 Si20 O38 . . 109.2(4)
O39 Si20 O38 . . 107.8(4)
O33 Si20 O38 . . 110.3(4)
O18 Si21 O25 4_566 . 107.0(3)
O18 Si21 O34 4_566 . 109.2(3)
O25 Si21 O34 . . 111.7(3)
O18 Si21 O35 4_566 . 110.6(4)
O25 Si21 O35 . . 110.5(3)
O34 Si21 O35 . . 107.8(4)
O15 Si22 O36 4_566 . 109.9(4)
O15 Si22 O26 4_566 . 108.1(3)
O36 Si22 O26 . . 110.3(3)
O15 Si22 O35 4_566 . 110.6(4)
O36 Si22 O35 . . 106.8(4)
O26 Si22 O35 . . 111.1(3)
O36 Si23 O40 . . 109.2(4)
O36 Si23 O48 . . 109.1(4)
O40 Si23 O48 . . 110.7(3)
O36 Si23 O37 . . 110.5(4)
O40 Si23 O37 . . 109.4(4)
O48 Si23 O37 . . 107.9(4)
O37 Si24 O38 . . 109.8(4)
O37 Si24 O24 . . 108.8(3)
O38 Si24 O24 . . 108.7(3)
O37 Si24 O46 . 4_666 111.3(4)
O38 Si24 O46 . 4_666 110.9(4)
O24 Si24 O46 . 4_666 107.3(3)
Si2 O1 Si1 . . 147.7(5)
Si3 O2 Si2 . . 146.2(4)
Si3 O3 Si4 . . 162.4(5)
Si4 O4 Si5 . . 149.1(4)
Si5 O5 Si6 . . 146.5(4)
Si2 O6 Si6 . . 162.4(5)
Si7 O7 Si8 . . 158.2(5)
Si9 O8 Si8 . . 152.7(5)
Si10 O9 Si9 . . 151.7(4)
Si11 O10 Si10 . . 155.7(5)
Si12 O11 Si11 . . 156.2(5)
Si8 O12 Si12 . . 169.0(5)
Si2 O13 Si8 . . 164.4(5)
Si5 O14 Si11 . . 160.7(4)
Si1 O15 Si22 . 4_665 149.7(5)
Si16 O16 Si1 4_665 . 175.3(6)
Si7 O17 Si16 . 4_665 146.6(5)
Si21 O18 Si6 4_665 . 142.4(4)
Si15 O19 Si6 4_665 . 168.6(5)
Si12 O20 Si15 . 4_665 142.5(4)
Si5 O21 Si13 . 2_545 145.1(4)
Si19 O22 Si11 2_545 . 151.5(5)
Si19 O23 Si7 . . 155.4(4)
Si24 O24 Si12 . . 149.4(4)
Si9 O25 Si21 . . 151.1(3)
Si22 O26 Si10 . . 145.4(3)
Si13 O27 Si14 . . 152.7(5)
Si14 O28 Si15 . . 148.8(4)
Si16 O29 Si15 . . 162.6(5)
Si16 O30 Si17 . . 157.0(5)
Si18 O31 Si17 . . 148.2(4)
Si18 O32 Si14 . . 157.5(5)
Si19 O33 Si20 . . 151.7(5)
Si20 O34 Si21 . . 147.2(4)
Si22 O35 Si21 . . 150.6(4)
Si23 O36 Si22 . . 161.8(5)
Si24 O37 Si23 . . 152.0(5)
Si24 O38 Si20 . . 155.7(5)
Si14 O39 Si20 . . 166.0(5)
Si23 O40 Si17 . . 161.2(4)
Si10 O41 Si13 4_666 . 150.4(4)
Si13 O42 Si4 . 4_666 159.8(5)
Si19 O43 Si4 . 4_666 150.4(5)
Si18 O44 Si9 . 4_666 149.4(4)
Si3 O45 Si18 4_666 . 154.4(5)
Si3 O46 Si24 . 4_565 153.8(5)
Si1 O47 Si17 2_545 . 150.0(5)
Si23 O48 Si7 . 2_545 148.6(5)

loop_
_geom_bond_atom_site_label_1
_geom_bond_atom_site_label_2
_geom_bond_site_symmetry_2
_geom_bond_distance
C301 O303 . 1.4006
C302 O303 . 1.4002
Si1 O47 2 1.573(6)
Si1 O15 . 1.574(7)
Si1 O1 . 1.586(6)
Si1 O16 . 1.594(7)
Si2 O13 . 1.572(7)
Si2 O6 . 1.581(6)
Si2 O1 . 1.583(6)
Si2 O2 . 1.598(6)
Si3 O3 . 1.577(6)
Si3 O46 . 1.578(6)
Si3 O2 . 1.586(6)
Si3 O45 4_565 1.593(7)
Si4 O4 . 1.578(6)
Si4 O43 4_565 1.595(7)
Si4 O42 4_565 1.597(7)
Si4 O3 . 1.597(6)
Si5 O14 . 1.576(7)
Si5 O21 . 1.585(6)
Si5 O5 . 1.589(6)
Si5 O4 . 1.617(6)
Si6 O6 . 1.585(6)
Si6 O19 . 1.595(6)
Si6 O18 . 1.599(7)
Si6 O5 . 1.601(6)
Si7 O7 . 1.579(7)
Si7 O17 . 1.584(7)
Si7 O23 . 1.596(7)
Si7 O48 2 1.596(7)
Si8 O12 . 1.573(6)
Si8 O13 . 1.582(7)
Si8 O7 . 1.591(7)
Si8 O8 . 1.592(6)
Si9 O8 . 1.568(6)
Si9 O25 . 1.587(7)
Si9 O9 . 1.594(6)
Si9 O44 4_565 1.595(6)
Si10 O9 . 1.589(6)
Si10 O10 . 1.592(7)
Si10 O41 4_565 1.593(7)
Si10 O26 . 1.597(7)
Si11 O10 . 1.581(7)
Si11 O11 . 1.584(7)
Si11 O14 . 1.592(7)
Si11 O22 . 1.593(6)
Si12 O11 . 1.584(7)
Si12 O20 . 1.587(6)
Si12 O24 . 1.588(7)
Si12 O12 . 1.601(6)
Si13 O42 . 1.581(7)
Si13 O27 . 1.583(6)
Si13 O41 . 1.597(7)
Si13 O21 2 1.597(6)
Si14 O39 . 1.582(7)
Si14 O28 . 1.590(6)
Si14 O32 . 1.592(6)
Si14 O27 . 1.600(6)
Si15 O19 4_566 1.578(6)
Si15 O29 . 1.592(6)
Si15 O28 . 1.595(6)
Si15 O20 4_566 1.595(6)
Si16 O29 . 1.567(6)
Si16 O30 . 1.571(6)
Si16 O16 4_566 1.579(7)
Si16 O17 4_566 1.595(7)
Si17 O40 . 1.593(7)
Si17 O47 . 1.595(6)
Si17 O31 . 1.598(6)
Si17 O30 . 1.601(6)
Si18 O31 . 1.582(6)
Si18 O32 . 1.589(6)
Si18 O44 . 1.594(6)
Si18 O45 . 1.595(7)
Si19 O23 . 1.577(7)
Si19 O33 . 1.579(7)
Si19 O22 2 1.580(6)
Si19 O43 . 1.592(7)
Si20 O34 . 1.586(6)
Si20 O39 . 1.589(7)
Si20 O33 . 1.589(6)
Si20 O38 . 1.602(6)
Si21 O18 4_566 1.581(6)
Si21 O25 . 1.594(7)
Si21 O34 . 1.602(6)
Si21 O35 . 1.609(6)
Si22 O15 4_566 1.583(7)
Si22 O36 . 1.584(7)
Si22 O26 . 1.594(7)
Si22 O35 . 1.601(6)
Si23 O36 . 1.576(7)
Si23 O40 . 1.586(7)
Si23 O48 . 1.587(7)
Si23 O37 . 1.608(7)
Si24 O37 . 1.567(7)
Si24 O38 . 1.574(6)
Si24 O24 . 1.586(7)
Si24 O46 4_666 1.604(6)
O15 Si22 4_665 1.583(7)
O16 Si16 4_665 1.579(7)
O17 Si16 4_665 1.595(7)
O18 Si21 4_665 1.581(6)
O19 Si15 4_665 1.578(6)
O20 Si15 4_665 1.595(6)
O21 Si13 2_545 1.597(6)
O22 Si19 2_545 1.581(6)
O41 Si10 4_666 1.593(7)
O42 Si4 4_666 1.597(7)
O43 Si4 4_666 1.594(7)
O44 Si9 4_666 1.595(6)
O45 Si3 4_666 1.593(7)
O46 Si24 4_565 1.604(6)
O47 Si1 2_545 1.573(6)
O48 Si7 2_545 1.596(7)
